data_7209711
loop_
_publ_author_name
'Patra, Ranjan'
'Titi, Hatem M.'
'Goldberg, Israel'

_publ_section_title
;
 Coordination polymers of flexible poly-carboxylic acids with metal ions.
 IV. Syntheses, structures, and magnetic properties of polymeric networks
 of 5-(3,5)-(dicarboxybenzyloxy)isophthalic acid with Cd(ii), Cu(ii),
 Co(ii) and Mn(ii) ions
;
_journal_issue 15
_journal_name_full CrystEngComm
_journal_page_first 2853
_journal_paper_doi 10.1039/c3ce27006h
_journal_volume 15
_journal_year 2013
_chemical_formula_moiety 'C207 H102 Cu24 O129'
_chemical_formula_sum 'C207 H102 Cu24 O129'
_chemical_formula_weight 6177.95
_chemical_name_systematic
;
?
;
_space_group_IT_number 14
_symmetry_cell_setting monoclinic
_symmetry_space_group_name_Hall '-P 2yn'
_symmetry_space_group_name_H-M 'P 1 21/n 1'
_atom_sites_solution_hydrogens geom
_atom_sites_solution_primary direct
_atom_sites_solution_secondary difmap
_audit_creation_method SHELXL-97
_cell_angle_alpha 90.00
_cell_angle_beta 104.8580(10)
_cell_angle_gamma 90.00
_cell_formula_units_Z 1
_cell_length_a 22.8595(6)
_cell_length_b 18.7420(6)
_cell_length_c 29.6690(10)
_cell_measurement_reflns_used 21694
_cell_measurement_temperature 110(2)
_cell_measurement_theta_max 25.05
_cell_measurement_theta_min 1.30
_cell_volume 12286.2(7)
_computing_cell_refinement 'Saint, Bruker-AXS'
_computing_data_collection 'Apex2, Bruker-AXS'
_computing_data_reduction 'Saint, Bruker-AXS'
_computing_structure_refinement 'SHELXL-97 (Sheldrick, 2008)'
_computing_structure_solution 'SHELXS-97 (Sheldrick, 2008)'
_diffrn_ambient_temperature 110(2)
_diffrn_detector_area_resol_mean 1.75
_diffrn_measured_fraction_theta_full 0.997
_diffrn_measured_fraction_theta_max 0.997
_diffrn_measurement_device_type 'Kappa Apex2'
_diffrn_measurement_method '0.5 deg. \f and \w scans'
_diffrn_radiation_monochromator graphite
_diffrn_radiation_source 'fine-focus sealed tube'
_diffrn_radiation_type MoK\a
_diffrn_radiation_wavelength 0.71073
_diffrn_reflns_av_R_equivalents 0.0266
_diffrn_reflns_av_sigmaI/netI 0.0525
_diffrn_reflns_limit_h_max 27
_diffrn_reflns_limit_h_min -19
_diffrn_reflns_limit_k_max 22
_diffrn_reflns_limit_k_min -15
_diffrn_reflns_limit_l_max 35
_diffrn_reflns_limit_l_min -35
_diffrn_reflns_number 48544
_diffrn_reflns_theta_full 25.05
_diffrn_reflns_theta_max 25.05
_diffrn_reflns_theta_min 1.30
_diffrn_standards_number 0
_exptl_absorpt_coefficient_mu 1.066
_exptl_absorpt_correction_T_max 0.8872
_exptl_absorpt_correction_T_min 0.7306
_exptl_absorpt_correction_type multi-scan
_exptl_absorpt_process_details 'Blessing, 1995'
_exptl_crystal_colour blue
_exptl_crystal_density_diffrn 0.835
_exptl_crystal_density_method 'not measured'
_exptl_crystal_description plate
_exptl_crystal_F_000 3072
_exptl_crystal_size_max 0.31
_exptl_crystal_size_mid 0.26
_exptl_crystal_size_min 0.12
_platon_squeeze_details
;
;
_refine_diff_density_max 0.721
_refine_diff_density_min -0.691
_refine_diff_density_rms 0.087
_refine_ls_extinction_method none
_refine_ls_goodness_of_fit_ref 0.911
_refine_ls_hydrogen_treatment constr
_refine_ls_matrix_type full
_refine_ls_number_parameters 802
_refine_ls_number_reflns 21694
_refine_ls_number_restraints 0
_refine_ls_restrained_S_all 0.911
_refine_ls_R_factor_all 0.0608
_refine_ls_R_factor_gt 0.0439
_refine_ls_shift/su_max 0.002
_refine_ls_shift/su_mean 0.000
_refine_ls_structure_factor_coef Fsqd
_refine_ls_weighting_details 'calc w=1/[\s^2^(Fo^2^)+(0.0735P)^2^+0.0000P] where P=(Fo^2^+2Fc^2^)/3'
_refine_ls_weighting_scheme calc
_refine_ls_wR_factor_gt 0.1175
_refine_ls_wR_factor_ref 0.1222
_reflns_number_gt 13936
_reflns_number_total 21694
_reflns_threshold_expression >2sigma(I)
_cod_data_source_file c3ce27006h.txt
_cod_data_source_block 2
_cod_original_sg_symbol_H-M 'P 21/n'
_cod_database_code 7209711

loop_
_symmetry_equiv_pos_as_xyz
'x, y, z'
'-x+1/2, y+1/2, -z+1/2'
'-x, -y, -z'
'x-1/2, -y-1/2, z-1/2'

loop_
_atom_site_label
_atom_site_type_symbol
_atom_site_fract_x
_atom_site_fract_y
_atom_site_fract_z
_atom_site_U_iso_or_equiv
_atom_site_adp_type
_atom_site_occupancy
_atom_site_symmetry_multiplicity
_atom_site_calc_flag
_atom_site_refinement_flags
Cu1 Cu 0.778881(16) 0.197545(19) 0.470210(12) 0.03360(10) Uani 1 1 d .
Cu2 Cu 0.681874(16) 0.266666(19) 0.484860(12) 0.03375(11) Uani 1 1 d .
Cu3 Cu 0.697899(16) -0.307490(19) 0.498842(12) 0.03351(10) Uani 1 1 d .
Cu4 Cu 0.794047(15) -0.240172(19) 0.485037(12) 0.03264(10) Uani 1 1 d .
Cu5 Cu 0.507409(14) 0.497369(19) 0.805266(11) 0.02953(10) Uani 1 1 d .
Cu6 Cu 0.536103(14) 0.499665(19) 0.724046(11) 0.02735(10) Uani 1 1 d .
O7 O 0.75705(9) -0.26754(12) 0.42021(7) 0.0507(6) Uani 1 1 d .
O8 O 0.67137(9) -0.31695(12) 0.43148(7) 0.0470(6) Uani 1 1 d .
C9 C 0.70651(15) -0.29880(17) 0.40602(11) 0.0419(8) Uani 1 1 d .
C10 C 0.68636(14) -0.31530(18) 0.35562(11) 0.0455(9) Uani 1 1 d .
C11 C 0.63426(13) -0.35318(17) 0.33755(10) 0.0378(8) Uani 1 1 d .
H11 H 0.6095 -0.3675 0.3572 0.045 Uiso 1 1 calc R
C12 C 0.61764(14) -0.37066(19) 0.29031(11) 0.0475(9) Uani 1 1 d .
C13 C 0.56387(13) -0.41630(18) 0.26982(11) 0.0391(8) Uani 1 1 d .
O14 O 0.53154(9) -0.43343(12) 0.29700(7) 0.0441(6) Uani 1 1 d .
O15 O 0.55547(10) -0.43327(15) 0.22805(7) 0.0623(7) Uani 1 1 d .
C16 C 0.65430(18) -0.3500(2) 0.26142(12) 0.0789(14) Uani 1 1 d .
H16 H 0.6444 -0.3632 0.2294 0.095 Uiso 1 1 calc R
C17 C 0.70545(19) -0.3097(3) 0.28080(13) 0.0870(16) Uani 1 1 d .
C18 C 0.72146(18) -0.2923(2) 0.32667(13) 0.0745(13) Uani 1 1 d .
H18 H 0.7566 -0.2644 0.3389 0.089 Uiso 1 1 calc R
O19 O 0.73964(18) -0.2903(3) 0.24848(13) 0.173(2) Uani 1 1 d .
C20 C 0.28986(19) 0.7500(2) 0.76585(13) 0.0826(15) Uani 1 1 d .
H20A H 0.2779 0.7074 0.7811 0.099 Uiso 1 1 calc R
H20B H 0.3183 0.7780 0.7903 0.099 Uiso 1 1 calc R
C21 C 0.32039(19) 0.7273(2) 0.73344(14) 0.0776(14) Uani 1 1 d .
C22 C 0.30461(17) 0.7477(2) 0.68849(13) 0.0710(13) Uani 1 1 d .
H22 H 0.2722 0.7803 0.6778 0.085 Uiso 1 1 calc R
C23 C 0.33622(14) 0.72070(19) 0.65764(11) 0.0481(9) Uani 1 1 d .
C24 C 0.31354(15) 0.73997(17) 0.60694(11) 0.0425(8) Uani 1 1 d .
O25 O 0.34748(10) 0.71949(12) 0.58094(7) 0.0491(6) Uani 1 1 d .
O26 O 0.26537(9) 0.77319(12) 0.59442(7) 0.0469(6) Uani 1 1 d .
C27 C 0.38424(13) 0.67380(16) 0.67311(10) 0.0371(7) Uani 1 1 d .
H27 H 0.4056 0.6563 0.6518 0.045 Uiso 1 1 calc R
C28 C 0.40124(13) 0.65225(17) 0.71955(10) 0.0393(8) Uani 1 1 d .
C29 C 0.36970(17) 0.6792(2) 0.75057(12) 0.0729(13) Uani 1 1 d .
H29 H 0.3809 0.6657 0.7825 0.088 Uiso 1 1 calc R
C30 C 0.44773(13) 0.59765(18) 0.73619(10) 0.0391(8) Uani 1 1 d .
O31 O 0.47769(9) 0.57751(12) 0.70780(7) 0.0444(6) Uani 1 1 d .
O32 O 0.45564(10) 0.57625(14) 0.77712(7) 0.0606(7) Uani 1 1 d .
O33 O 0.58836(9) 0.41935(11) 0.75174(7) 0.0419(5) Uani 1 1 d .
O34 O 0.56411(10) 0.41790(12) 0.82016(7) 0.0495(6) Uani 1 1 d .
C35 C 0.59382(13) 0.39667(17) 0.79215(10) 0.0384(8) Uani 1 1 d .
C36 C 0.63887(14) 0.33883(17) 0.80912(11) 0.0431(8) Uani 1 1 d .
C37 C 0.65266(14) 0.31749(17) 0.85522(10) 0.0422(8) Uani 1 1 d .
H37 H 0.6305 0.3363 0.8756 0.051 Uiso 1 1 calc R
C38 C 0.69848(15) 0.26904(18) 0.87174(11) 0.0465(9) Uani 1 1 d .
C39 C 0.71635(15) 0.25026(17) 0.92228(10) 0.0419(8) Uani 1 1 d .
O40 O 0.68593(10) 0.27641(12) 0.94734(7) 0.0458(6) Uani 1 1 d .
O41 O 0.76220(10) 0.20964(12) 0.93525(7) 0.0543(7) Uani 1 1 d .
C42 C 0.72697(17) 0.2368(2) 0.84127(12) 0.0600(11) Uani 1 1 d .
H42 H 0.7571 0.2016 0.8523 0.072 Uiso 1 1 calc R
C43 C 0.71146(18) 0.2560(2) 0.79438(13) 0.0675(12) Uani 1 1 d .
C44 C 0.66786(17) 0.30717(19) 0.77818(12) 0.0604(11) Uani 1 1 d .
H44 H 0.6577 0.3208 0.7463 0.073 Uiso 1 1 calc R
O45 O 0.74449(18) 0.2226(2) 0.76572(11) 0.0981(14) Uani 1 1 d .
C46 C 0.73062(16) 0.2407(2) 0.71984(11) 0.0594(11) Uani 1 1 d .
H46A H 0.7350 0.2931 0.7178 0.071 Uiso 1 1 calc R
H46B H 0.6874 0.2293 0.7063 0.071 Uiso 1 1 calc R
C47 C 0.76422(17) 0.2089(2) 0.69146(13) 0.0654(11) Uani 1 1 d .
C48 C 0.81121(16) 0.1649(2) 0.70933(11) 0.0566(10) Uani 1 1 d .
H48 H 0.8220 0.1540 0.7417 0.068 Uiso 1 1 calc R
C49 C 0.84373(14) 0.13564(17) 0.68019(11) 0.0421(8) Uani 1 1 d .
C50 C 0.89493(13) 0.08400(17) 0.70064(11) 0.0372(8) Uani 1 1 d .
O51 O 0.90283(9) 0.06760(12) 0.74248(7) 0.0453(6) Uani 1 1 d .
O52 O 0.92560(10) 0.06321(13) 0.67354(7) 0.0501(6) Uani 1 1 d .
C53 C 0.82955(13) 0.15125(16) 0.63317(10) 0.0402(8) Uani 1 1 d .
H53 H 0.8521 0.1309 0.6136 0.048 Uiso 1 1 calc R
C54 C 0.78238(14) 0.19669(16) 0.61537(10) 0.0408(8) Uani 1 1 d .
C55 C 0.74919(16) 0.2258(2) 0.64403(12) 0.0602(11) Uani 1 1 d .
H55 H 0.7164 0.2571 0.6314 0.072 Uiso 1 1 calc R
C56 C 0.76311(15) 0.21278(17) 0.56423(11) 0.0405(8) Uani 1 1 d .
O57 O 0.71736(10) 0.25037(12) 0.54996(8) 0.0553(7) Uani 1 1 d .
O58 O 0.79572(10) 0.18599(13) 0.53957(7) 0.0497(6) Uani 1 1 d .
O59 O 0.65329(10) 0.16441(11) 0.47858(9) 0.0576(7) Uani 1 1 d .
O60 O 0.73419(10) 0.11033(11) 0.46353(8) 0.0466(6) Uani 1 1 d .
C61 C 0.68225(14) 0.11095(18) 0.47227(11) 0.0423(8) Uani 1 1 d .
C62 C 0.65356(15) 0.04085(17) 0.47561(14) 0.0524(10) Uani 1 1 d .
C63 C 0.68566(14) -0.02320(17) 0.47434(12) 0.0439(8) Uani 1 1 d .
H63 H 0.7246 -0.0224 0.4685 0.053 Uiso 1 1 calc R
C64 C 0.65912(15) -0.08782(18) 0.48179(13) 0.0521(9) Uani 1 1 d .
C65 C 0.69242(15) -0.15591(17) 0.48367(11) 0.0416(8) Uani 1 1 d .
O66 O 0.74453(10) -0.15377(11) 0.47650(8) 0.0459(6) Uani 1 1 d .
O67 O 0.66683(10) -0.21028(11) 0.49464(9) 0.0521(6) Uani 1 1 d .
C68 C 0.60204(17) -0.0891(2) 0.48838(18) 0.0892(16) Uani 1 1 d .
H68 H 0.5826 -0.1329 0.4917 0.107 Uiso 1 1 calc R
C69 C 0.57304(19) -0.0232(2) 0.4900(3) 0.123(3) Uani 1 1 d .
C70 C 0.59753(17) 0.0387(2) 0.48336(19) 0.0906(16) Uani 1 1 d .
H70 H 0.5758 0.0818 0.4840 0.109 Uiso 1 1 calc R
C71 C 0.5157(2) -0.0298(3) 0.49775(19) 0.1058(18) Uiso 1 1 d .
H71A H 0.4906 -0.0574 0.4713 0.127 Uiso 1 1 d R
H71B H 0.5196 -0.0587 0.5263 0.127 Uiso 1 1 d R
O72 O 0.81914(10) 0.28844(12) 0.48003(8) 0.0541(6) Uani 1 1 d .
O73 O 0.73719(10) 0.34928(11) 0.48734(8) 0.0500(6) Uani 1 1 d .
C74 C 0.79136(16) 0.34297(18) 0.48543(11) 0.0467(9) Uani 1 1 d .
C75 C 0.88817(16) 0.4120(2) 0.49182(14) 0.0643(11) Uani 1 1 d .
H75 H 0.9072 0.3678 0.4889 0.077 Uiso 1 1 calc R
C76 C 0.82758(14) 0.41281(18) 0.49111(12) 0.0481(9) Uani 1 1 d .
C77 C 0.79977(15) 0.47662(16) 0.49408(12) 0.0428(8) Uani 1 1 d .
H77 H 0.7581 0.4779 0.4937 0.051 Uiso 1 1 calc R
C78 C 0.83251(15) 0.53932(18) 0.49760(12) 0.0495(9) Uani 1 1 d .
C79 C 0.80084(14) 0.60996(17) 0.49788(11) 0.0399(8) Uani 1 1 d .
O80 O 0.74654(10) 0.60716(11) 0.50022(8) 0.0489(6) Uani 1 1 d .
O81 O 0.83101(10) 0.66497(11) 0.49586(8) 0.0539(6) Uani 1 1 d .
C82 C 0.89277(16) 0.5389(2) 0.49875(14) 0.0619(11) Uani 1 1 d .
H82 H 0.9150 0.5822 0.5010 0.074 Uiso 1 1 calc R
C83 C 0.92083(16) 0.47263(19) 0.49656(16) 0.0639(11) Uani 1 1 d .
C84 C 0.98217(16) 0.4710(2) 0.49862(15) 0.063(5) Uiso 0.75 1 d P
H84A H 1.0019 0.4395 0.5249 0.076 Uiso 0.75 1 d PR
H84B H 0.9851 0.4467 0.4696 0.076 Uiso 0.75 1 d PR
O84' O 0.98407(16) 0.4658(2) 0.49587(15) 0.089(13) Uiso 0.25 1 d PR
O85 O 0.61627(10) -0.35770(13) 0.51421(9) 0.0638(7) Uani 1 1 d .
O86 O 0.87530(10) -0.19211(13) 0.47042(8) 0.0606(7) Uani 1 1 d .
O87 O 0.85745(11) 0.14754(14) 0.45549(10) 0.0756(8) Uani 1 1 d .
O88 O 0.60379(11) 0.31867(15) 0.49946(9) 0.0790(9) Uani 1 1 d .
O89 O 0.56770(11) 0.49986(12) 0.66045(8) 0.0572(7) Uani 1 1 d .
O90 O 0.47570(12) 0.49623(13) 0.86953(9) 0.0668(7) Uani 1 1 d .

loop_
_atom_site_aniso_label
_atom_site_aniso_U_11
_atom_site_aniso_U_22
_atom_site_aniso_U_33
_atom_site_aniso_U_23
_atom_site_aniso_U_13
_atom_site_aniso_U_12
Cu1 0.0421(2) 0.0210(2) 0.0331(2) 0.00456(17) 0.00131(16) 0.00707(17)
Cu2 0.0433(2) 0.0226(2) 0.0305(2) 0.00638(17) 0.00068(16) 0.01063(17)
Cu3 0.0450(2) 0.0214(2) 0.0311(2) -0.00797(17) 0.00432(16) -0.01329(17)
Cu4 0.0409(2) 0.0222(2) 0.0316(2) -0.00761(17) 0.00328(16) -0.01029(17)
Cu5 0.03240(18) 0.0344(2) 0.01580(18) 0.00101(16) -0.00481(14) 0.00221(17)
Cu6 0.03172(18) 0.0291(2) 0.01582(17) 0.00030(16) -0.00372(14) 0.00185(16)
O7 0.0567(13) 0.0567(16) 0.0359(13) -0.0196(12) 0.0068(11) -0.0296(13)
O8 0.0480(12) 0.0581(16) 0.0308(12) -0.0071(11) 0.0028(10) -0.0188(12)
C9 0.054(2) 0.034(2) 0.0302(18) -0.0091(16) -0.0022(16) -0.0104(17)
C10 0.0523(19) 0.050(2) 0.0311(18) -0.0071(17) 0.0060(15) -0.0113(18)
C11 0.0425(17) 0.043(2) 0.0261(17) -0.0053(15) 0.0062(14) -0.0114(16)
C12 0.057(2) 0.051(2) 0.0322(19) -0.0047(17) 0.0060(16) -0.0243(18)
C13 0.0354(16) 0.046(2) 0.0272(18) -0.0004(16) -0.0073(14) -0.0069(16)
O14 0.0437(12) 0.0496(15) 0.0352(13) -0.0112(11) 0.0030(10) -0.0172(11)
O15 0.0611(14) 0.090(2) 0.0303(13) -0.0143(14) 0.0019(11) -0.0324(15)
C16 0.099(3) 0.102(4) 0.030(2) -0.017(2) 0.007(2) -0.061(3)
C17 0.096(3) 0.136(4) 0.034(2) -0.014(3) 0.027(2) -0.069(3)
C18 0.080(3) 0.090(3) 0.052(2) -0.016(2) 0.016(2) -0.062(3)
O19 0.157(4) 0.269(6) 0.103(3) -0.026(3) 0.049(3) -0.138(4)
C20 0.093(3) 0.107(4) 0.058(3) 0.026(3) 0.038(2) 0.081(3)
C21 0.095(3) 0.092(3) 0.047(2) 0.010(2) 0.021(2) 0.062(3)
C22 0.081(3) 0.090(3) 0.043(2) 0.015(2) 0.017(2) 0.058(3)
C23 0.0512(19) 0.053(2) 0.0359(19) 0.0088(18) 0.0036(16) 0.0234(18)
C24 0.060(2) 0.0284(19) 0.0345(19) 0.0073(16) 0.0048(17) 0.0027(17)
O25 0.0575(14) 0.0562(16) 0.0283(12) 0.0138(12) 0.0013(11) 0.0180(12)
O26 0.0518(13) 0.0477(15) 0.0338(13) 0.0165(11) -0.0023(10) 0.0258(12)
C27 0.0477(17) 0.0307(18) 0.0287(17) 0.0018(14) 0.0022(14) 0.0092(15)
C28 0.0401(16) 0.045(2) 0.0277(17) 0.0038(16) 0.0002(14) 0.0180(16)
C29 0.085(3) 0.108(4) 0.030(2) 0.011(2) 0.0201(19) 0.048(3)
C30 0.0360(16) 0.051(2) 0.0212(17) -0.0007(16) -0.0092(14) 0.0074(16)
O31 0.0542(13) 0.0418(14) 0.0326(12) 0.0079(11) 0.0030(10) 0.0182(11)
O32 0.0694(15) 0.082(2) 0.0290(13) 0.0131(13) 0.0093(11) 0.0394(14)
O33 0.0527(12) 0.0409(14) 0.0284(12) 0.0118(11) 0.0037(10) 0.0195(11)
O34 0.0646(14) 0.0486(15) 0.0346(13) 0.0150(11) 0.0116(11) 0.0274(12)
C35 0.0414(17) 0.043(2) 0.0251(17) -0.0020(16) -0.0024(14) 0.0102(16)
C36 0.0527(19) 0.041(2) 0.0323(18) 0.0023(16) 0.0055(15) 0.0205(17)
C37 0.0525(19) 0.042(2) 0.0276(17) 0.0027(16) 0.0026(15) 0.0128(17)
C38 0.055(2) 0.041(2) 0.038(2) 0.0106(17) 0.0018(16) 0.0100(18)
C39 0.061(2) 0.036(2) 0.0230(17) 0.0051(15) 0.0017(16) 0.0143(18)
O40 0.0613(14) 0.0432(14) 0.0270(12) 0.0037(11) 0.0004(11) 0.0227(12)
O41 0.0723(15) 0.0514(16) 0.0326(13) 0.0083(12) 0.0015(11) 0.0367(13)
C42 0.078(2) 0.052(2) 0.045(2) 0.0055(19) 0.0060(19) 0.040(2)
C43 0.089(3) 0.078(3) 0.038(2) -0.005(2) 0.021(2) 0.044(2)
C44 0.094(3) 0.055(3) 0.0310(19) 0.0107(18) 0.0134(19) 0.034(2)
O45 0.123(4) 0.103(3) 0.066(2) 0.009(2) 0.020(2) 0.041(3)
C46 0.073(2) 0.090(3) 0.0179(17) 0.0043(18) 0.0170(16) 0.038(2)
C47 0.077(3) 0.071(3) 0.045(2) 0.003(2) 0.009(2) 0.035(2)
C48 0.070(2) 0.069(3) 0.0283(19) 0.0081(19) 0.0072(17) 0.027(2)
C49 0.0531(19) 0.035(2) 0.0307(18) 0.0034(16) -0.0031(15) 0.0092(16)
C50 0.0353(16) 0.037(2) 0.0309(18) 0.0004(16) -0.0063(14) 0.0029(15)
O51 0.0498(12) 0.0555(16) 0.0251(12) 0.0120(11) -0.0005(10) 0.0194(12)
O52 0.0591(14) 0.0577(16) 0.0293(12) 0.0097(12) 0.0037(11) 0.0285(13)
C53 0.0488(18) 0.0325(19) 0.0320(18) 0.0048(15) -0.0028(14) 0.0077(16)
C54 0.060(2) 0.0282(18) 0.0296(17) -0.0043(15) 0.0024(15) 0.0199(16)
C55 0.071(2) 0.063(3) 0.040(2) 0.013(2) 0.0026(18) 0.034(2)
C56 0.057(2) 0.0226(18) 0.0338(19) 0.0078(15) -0.0027(16) 0.0044(16)
O57 0.0692(15) 0.0527(16) 0.0367(14) 0.0122(12) 0.0007(11) 0.0310(13)
O58 0.0563(14) 0.0570(16) 0.0297(12) 0.0086(12) -0.0001(11) 0.0157(12)
O59 0.0649(15) 0.0191(13) 0.088(2) 0.0067(13) 0.0171(14) 0.0093(12)
O60 0.0587(14) 0.0196(12) 0.0606(15) 0.0032(11) 0.0137(12) -0.0043(11)
C61 0.0438(19) 0.033(2) 0.047(2) 0.0096(17) 0.0057(16) -0.0004(17)
C62 0.049(2) 0.0237(19) 0.086(3) 0.0098(19) 0.0195(19) 0.0068(17)
C63 0.0458(18) 0.033(2) 0.050(2) -0.0058(16) 0.0072(16) -0.0016(16)
C64 0.054(2) 0.028(2) 0.076(3) -0.0001(19) 0.0206(19) -0.0055(17)
C65 0.057(2) 0.0196(18) 0.045(2) -0.0042(15) 0.0085(17) 0.0007(17)
O66 0.0584(14) 0.0254(13) 0.0566(15) 0.0018(11) 0.0194(12) -0.0001(11)
O67 0.0620(14) 0.0226(13) 0.0802(18) -0.0061(12) 0.0338(13) -0.0037(12)
C68 0.063(3) 0.039(3) 0.184(5) 0.009(3) 0.065(3) -0.001(2)
C69 0.048(2) 0.055(3) 0.291(8) 0.042(4) 0.088(4) 0.006(2)
C70 0.055(2) 0.047(3) 0.179(5) 0.001(3) 0.047(3) 0.010(2)
O72 0.0548(14) 0.0261(13) 0.0725(18) -0.0006(12) 0.0001(12) 0.0109(12)
O73 0.0515(14) 0.0257(13) 0.0694(17) -0.0023(12) 0.0092(12) -0.0016(11)
C74 0.062(2) 0.027(2) 0.043(2) 0.0121(17) -0.0003(17) 0.0041(19)
C75 0.064(2) 0.033(2) 0.091(3) 0.005(2) 0.012(2) 0.012(2)
C76 0.050(2) 0.032(2) 0.056(2) -0.0010(17) 0.0008(17) 0.0039(17)
C77 0.0507(19) 0.0216(18) 0.051(2) -0.0010(16) 0.0038(16) -0.0041(16)
C78 0.048(2) 0.035(2) 0.059(2) -0.0038(18) 0.0022(17) -0.0061(17)
C79 0.0430(18) 0.0250(19) 0.046(2) -0.0132(16) 0.0000(15) -0.0045(16)
O80 0.0530(14) 0.0204(12) 0.0704(17) -0.0001(11) 0.0105(12) 0.0001(11)
O81 0.0563(14) 0.0196(13) 0.0807(18) -0.0099(12) 0.0081(12) -0.0091(11)
C82 0.054(2) 0.034(2) 0.091(3) -0.007(2) 0.005(2) -0.0020(19)
C83 0.053(2) 0.032(2) 0.106(4) -0.007(2) 0.019(2) -0.0036(18)
O85 0.0577(14) 0.0521(16) 0.0777(19) -0.0059(14) 0.0100(13) -0.0176(13)
O86 0.0661(15) 0.0533(17) 0.0658(17) 0.0015(14) 0.0234(13) -0.0093(13)
O87 0.0767(17) 0.0561(18) 0.095(2) -0.0103(16) 0.0248(15) 0.0141(15)
O88 0.0673(16) 0.094(2) 0.0740(19) -0.0008(17) 0.0143(14) 0.0336(16)
O89 0.0654(15) 0.0602(17) 0.0443(15) 0.0057(13) 0.0111(12) 0.0057(13)
O90 0.0869(18) 0.0709(19) 0.0427(15) 0.0034(14) 0.0169(13) -0.0018(15)

loop_
_atom_type_symbol
_atom_type_description
_atom_type_scat_dispersion_real
_atom_type_scat_dispersion_imag
_atom_type_scat_source
C C 0.0033 0.0016 'International Tables Vol C Tables 4.2.6.8 and 6.1.1.4'
H H 0.0000 0.0000 'International Tables Vol C Tables 4.2.6.8 and 6.1.1.4'
O O 0.0106 0.0060 'International Tables Vol C Tables 4.2.6.8 and 6.1.1.4'
Cu Cu 0.3201 1.2651 'International Tables Vol C Tables 4.2.6.8 and 6.1.1.4'

loop_
_geom_angle_atom_site_label_1
_geom_angle_atom_site_label_2
_geom_angle_atom_site_label_3
_geom_angle
_geom_angle_site_symmetry_1
_geom_angle_site_symmetry_3
O60 Cu1 O72 174.96(10) . .
O60 Cu1 O26 90.55(9) . 3_666
O72 Cu1 O26 90.41(10) . 3_666
O60 Cu1 O58 88.33(9) . .
O72 Cu1 O58 88.96(10) . .
O26 Cu1 O58 158.33(9) 3_666 .
O60 Cu1 O87 93.32(10) . .
O72 Cu1 O87 91.40(10) . .
O26 Cu1 O87 99.61(10) 3_666 .
O58 Cu1 O87 102.06(10) . .
O60 Cu1 Cu2 89.30(7) . .
O72 Cu1 Cu2 86.07(7) . .
O26 Cu1 Cu2 77.78(6) 3_666 .
O58 Cu1 Cu2 80.56(6) . .
O87 Cu1 Cu2 176.33(8) . .
O25 Cu2 O57 175.40(10) 3_666 .
O25 Cu2 O73 89.17(10) 3_666 .
O57 Cu2 O73 89.20(10) . .
O25 Cu2 O59 90.81(10) 3_666 .
O57 Cu2 O59 89.14(10) . .
O73 Cu2 O59 158.54(9) . .
O25 Cu2 O88 92.95(10) 3_666 .
O57 Cu2 O88 91.58(10) . .
O73 Cu2 O88 100.98(10) . .
O59 Cu2 O88 100.45(10) . .
O25 Cu2 Cu1 89.34(7) 3_666 .
O57 Cu2 Cu1 86.15(7) . .
O73 Cu2 Cu1 80.72(7) . .
O59 Cu2 Cu1 77.83(7) . .
O88 Cu2 Cu1 177.16(8) . .
O8 Cu3 O80 88.42(10) . 1_545
O8 Cu3 O67 90.40(10) . .
O80 Cu3 O67 165.69(9) 1_545 .
O8 Cu3 O41 169.71(9) . 2_646
O80 Cu3 O41 89.80(10) 1_545 2_646
O67 Cu3 O41 88.82(10) . 2_646
O8 Cu3 O85 96.58(9) . .
O80 Cu3 O85 98.74(9) 1_545 .
O67 Cu3 O85 95.56(9) . .
O41 Cu3 O85 93.71(9) 2_646 .
O8 Cu3 Cu4 86.39(6) . .
O80 Cu3 Cu4 84.41(6) 1_545 .
O67 Cu3 Cu4 81.28(6) . .
O41 Cu3 Cu4 83.35(6) 2_646 .
O85 Cu3 Cu4 175.70(7) . .
O66 Cu4 O81 169.76(9) . 1_545
O66 Cu4 O7 89.99(10) . .
O81 Cu4 O7 89.01(10) 1_545 .
O66 Cu4 O40 88.68(9) . 2_646
O81 Cu4 O40 89.91(10) 1_545 2_646
O7 Cu4 O40 166.44(9) . 2_646
O66 Cu4 O86 97.19(9) . .
O81 Cu4 O86 93.05(9) 1_545 .
O7 Cu4 O86 95.00(9) . .
O40 Cu4 O86 98.56(9) 2_646 .
O66 Cu4 Cu3 86.50(6) . .
O81 Cu4 Cu3 83.27(7) 1_545 .
O7 Cu4 Cu3 82.02(6) . .
O40 Cu4 Cu3 84.43(6) 2_646 .
O86 Cu4 Cu3 175.28(7) . .
O15 Cu5 O52 168.29(9) 3_656 2_656
O15 Cu5 O32 87.83(12) 3_656 .
O52 Cu5 O32 89.91(11) 2_656 .
O15 Cu5 O34 90.29(11) 3_656 .
O52 Cu5 O34 89.36(10) 2_656 .
O32 Cu5 O34 167.14(9) . .
O15 Cu5 O90 93.99(10) 3_656 .
O52 Cu5 O90 97.64(9) 2_656 .
O32 Cu5 O90 94.58(9) . .
O34 Cu5 O90 98.24(9) . .
O15 Cu5 Cu6 82.57(7) 3_656 .
O52 Cu5 Cu6 85.74(6) 2_656 .
O32 Cu5 Cu6 82.10(6) . .
O34 Cu5 Cu6 85.04(6) . .
O90 Cu5 Cu6 175.29(7) . .
O31 Cu6 O14 87.75(10) . 3_656
O31 Cu6 O51 89.59(9) . 2_656
O14 Cu6 O51 167.29(9) 3_656 2_656
O31 Cu6 O33 168.23(9) . .
O14 Cu6 O33 89.62(9) 3_656 .
O51 Cu6 O33 90.46(9) 2_656 .
O31 Cu6 O89 98.16(9) . .
O14 Cu6 O89 97.73(9) 3_656 .
O51 Cu6 O89 94.95(9) 2_656 .
O33 Cu6 O89 93.56(8) . .
O31 Cu6 Cu5 85.63(6) . .
O14 Cu6 Cu5 85.44(6) 3_656 .
O51 Cu6 Cu5 81.97(6) 2_656 .
O33 Cu6 Cu5 82.73(6) . .
O89 Cu6 Cu5 175.13(6) . .
C9 O7 Cu4 125.0(2) . .
C9 O8 Cu3 120.31(18) . .
O7 C9 O8 125.6(3) . .
O7 C9 C10 117.0(3) . .
O8 C9 C10 117.4(3) . .
C11 C10 C18 120.1(3) . .
C11 C10 C9 121.1(3) . .
C18 C10 C9 118.8(3) . .
C10 C11 C12 120.0(3) . .
C11 C12 C16 120.0(3) . .
C11 C12 C13 121.8(3) . .
C16 C12 C13 118.0(3) . .
O15 C13 O14 127.0(3) . .
O15 C13 C12 116.9(3) . .
O14 C13 C12 116.1(3) . .
C13 O14 Cu6 119.99(19) . 3_656
C13 O15 Cu5 124.8(2) . 3_656
C17 C16 C12 118.1(3) . .
C18 C17 C16 122.0(3) . .
C18 C17 O19 123.9(4) . .
C16 C17 O19 114.1(3) . .
C17 C18 C10 119.8(3) . .
C20 O19 C17 116.1(4) 4_665 .
O19 C20 C21 115.6(4) 4_566 .
C22 C21 C20 122.9(3) . .
C22 C21 C29 121.2(3) . .
C20 C21 C29 115.9(3) . .
C21 C22 C23 119.6(3) . .
C27 C23 C22 120.7(3) . .
C27 C23 C24 121.5(3) . .
C22 C23 C24 117.7(3) . .
O26 C24 O25 126.8(3) . .
O26 C24 C23 118.3(3) . .
O25 C24 C23 115.0(3) . .
C24 O25 Cu2 117.67(19) . 3_666
C24 O26 Cu1 128.2(2) . 3_666
C23 C27 C28 120.5(3) . .
C27 C28 C29 119.1(3) . .
C27 C28 C30 122.0(3) . .
C29 C28 C30 118.8(3) . .
C28 C29 C21 119.0(3) . .
O32 C30 O31 125.5(3) . .
O32 C30 C28 117.6(3) . .
O31 C30 C28 116.8(3) . .
C30 O31 Cu6 120.57(19) . .
C30 O32 Cu5 125.7(2) . .
C35 O33 Cu6 124.2(2) . .
C35 O34 Cu5 122.0(2) . .
O33 C35 O34 125.9(3) . .
O33 C35 C36 117.5(3) . .
O34 C35 C36 116.6(3) . .
C37 C36 C44 120.1(3) . .
C37 C36 C35 120.5(3) . .
C44 C36 C35 119.4(3) . .
C38 C37 C36 120.2(3) . .
C37 C38 C42 119.9(3) . .
C37 C38 C39 120.0(3) . .
C42 C38 C39 120.1(3) . .
O40 C39 O41 126.8(3) . .
O40 C39 C38 117.2(3) . .
O41 C39 C38 115.9(3) . .
C39 O40 Cu4 121.96(19) . 2_656
C39 O41 Cu3 122.4(2) . 2_656
C38 C42 C43 120.0(3) . .
C44 C43 C42 120.3(3) . .
C44 C43 O45 123.1(3) . .
C42 C43 O45 116.6(3) . .
C43 C44 C36 119.3(3) . .
C46 O45 C43 117.9(3) . .
O45 C46 C47 118.0(3) . .
C48 C47 C55 120.0(3) . .
C48 C47 C46 121.6(3) . .
C55 C47 C46 118.3(3) . .
C47 C48 C49 119.7(3) . .
C53 C49 C48 121.4(3) . .
C53 C49 C50 119.7(3) . .
C48 C49 C50 118.9(3) . .
O51 C50 O52 126.8(3) . .
O51 C50 C49 117.1(3) . .
O52 C50 C49 116.2(3) . .
C50 O51 Cu6 124.6(2) . 2_646
C50 O52 Cu5 120.87(19) . 2_646
C54 C53 C49 118.6(3) . .
C53 C54 C55 120.5(3) . .
C53 C54 C56 120.9(3) . .
C55 C54 C56 118.4(3) . .
C54 C55 C47 119.7(3) . .
O57 C56 O58 126.4(3) . .
O57 C56 C54 117.6(3) . .
O58 C56 C54 116.0(3) . .
C56 O57 Cu2 122.4(2) . .
C56 O58 Cu1 124.05(19) . .
C61 O59 Cu2 127.4(2) . .
C61 O60 Cu1 118.1(2) . .
O59 C61 O60 126.6(3) . .
O59 C61 C62 116.3(3) . .
O60 C61 C62 117.1(3) . .
C70 C62 C63 119.9(3) . .
C70 C62 C61 119.3(3) . .
C63 C62 C61 120.6(3) . .
C64 C63 C62 118.9(3) . .
C68 C64 C63 120.4(3) . .
C68 C64 C65 118.7(3) . .
C63 C64 C65 120.9(3) . .
O67 C65 O66 126.2(3) . .
O67 C65 C64 116.1(3) . .
O66 C65 C64 117.7(3) . .
C65 O66 Cu4 119.4(2) . .
C65 O67 Cu3 126.0(2) . .
C64 C68 C69 117.6(3) . .
C70 C69 C71 123.7(4) . .
C70 C69 C68 122.8(4) . .
C71 C69 C68 113.5(4) . .
C69 C70 C62 120.3(4) . .
C71 C71 C69 119.2(6) 3_656 .
C74 O72 Cu1 120.7(2) . .
C74 O73 Cu2 123.3(2) . .
O72 C74 O73 128.9(3) . .
O72 C74 C76 116.0(3) . .
O73 C74 C76 115.1(3) . .
C83 C75 C76 121.3(3) . .
C77 C76 C75 119.3(3) . .
C77 C76 C74 120.4(3) . .
C75 C76 C74 120.2(3) . .
C76 C77 C78 119.8(3) . .
C82 C78 C77 121.3(3) . .
C82 C78 C79 119.0(3) . .
C77 C78 C79 119.6(3) . .
O81 C79 O80 126.8(3) . .
O81 C79 C78 116.8(3) . .
O80 C79 C78 116.3(3) . .
C79 O80 Cu3 122.0(2) . 1_565
C79 O81 Cu4 122.4(2) . 1_565
C78 C82 C83 118.1(3) . .
C75 C83 C84 120.8(4) . .
C75 C83 C82 120.2(3) . .
C84 C83 C82 119.0(4) . .
C84 C84 C83 124.9(6) 3_766 .

loop_
_geom_bond_atom_site_label_1
_geom_bond_atom_site_label_2
_geom_bond_distance
_geom_bond_site_symmetry_2
Cu1 O60 1.911(2) .
Cu1 O72 1.923(2) .
Cu1 O26 2.0017(19) 3_666
Cu1 O58 2.006(2) .
Cu1 O87 2.167(2) .
Cu1 Cu2 2.6979(5) .
Cu2 O25 1.912(2) 3_666
Cu2 O57 1.918(2) .
Cu2 O73 1.989(2) .
Cu2 O59 2.018(2) .
Cu2 O88 2.172(2) .
Cu3 O8 1.942(2) .
Cu3 O80 1.942(2) 1_545
Cu3 O67 1.948(2) .
Cu3 O41 1.960(2) 2_646
Cu3 O85 2.239(2) .
Cu3 Cu4 2.6556(5) .
Cu4 O66 1.955(2) .
Cu4 O81 1.959(2) 1_545
Cu4 O7 1.960(2) .
Cu4 O40 1.965(2) 2_646
Cu4 O86 2.205(2) .
Cu5 O15 1.938(2) 3_656
Cu5 O52 1.942(2) 2_656
Cu5 O32 1.943(2) .
Cu5 O34 1.949(2) .
Cu5 O90 2.207(2) .
Cu5 Cu6 2.6551(5) .
Cu6 O31 1.953(2) .
Cu6 O14 1.956(2) 3_656
Cu6 O51 1.9609(19) 2_656
Cu6 O33 1.9659(19) .
Cu6 O89 2.186(2) .
O7 C9 1.267(3) .
O8 C9 1.282(4) .
C9 C10 1.480(4) .
C10 C11 1.372(4) .
C10 C18 1.386(4) .
C11 C12 1.394(4) .
C12 C16 1.398(5) .
C12 C13 1.493(4) .
C13 O15 1.246(3) .
C13 O14 1.267(3) .
O14 Cu6 1.956(2) 3_656
O15 Cu5 1.938(2) 3_656
C16 C17 1.387(5) .
C17 C18 1.356(5) .
C17 O19 1.431(5) .
O19 C20 1.360(5) 4_665
C20 O19 1.360(5) 4_566
C20 C21 1.392(5) .
C21 C22 1.345(5) .
C21 C29 1.431(5) .
C22 C23 1.398(4) .
C23 C27 1.389(4) .
C23 C24 1.504(4) .
C24 O26 1.236(4) .
C24 O25 1.285(4) .
O25 Cu2 1.912(2) 3_666
O26 Cu1 2.0016(19) 3_666
C27 C28 1.392(4) .
C28 C29 1.401(4) .
C28 C30 1.467(4) .
C30 O32 1.247(3) .
C30 O31 1.272(3) .
O33 C35 1.248(3) .
O34 C35 1.265(3) .
C35 C36 1.491(4) .
C36 C37 1.381(4) .
C36 C44 1.395(4) .
C37 C38 1.378(4) .
C38 C42 1.381(4) .
C38 C39 1.492(4) .
C39 O40 1.242(4) .
C39 O41 1.272(4) .
O40 Cu4 1.965(2) 2_656
O41 Cu3 1.961(2) 2_656
C42 C43 1.392(5) .
C43 C44 1.378(5) .
C43 O45 1.419(4) .
O45 C46 1.359(4) .
C46 C47 1.409(4) .
C47 C48 1.350(4) .
C47 C55 1.397(5) .
C48 C49 1.389(4) .
C49 C53 1.380(4) .
C49 C50 1.520(4) .
C50 O51 1.246(3) .
C50 O52 1.257(3) .
O51 Cu6 1.9609(19) 2_646
O52 Cu5 1.942(2) 2_646
C53 C54 1.369(4) .
C54 C55 1.388(4) .
C54 C56 1.498(4) .
C56 O57 1.242(4) .
C56 O58 1.274(4) .
O59 C61 1.241(4) .
O60 C61 1.279(3) .
C61 C62 1.483(4) .
C62 C70 1.359(5) .
C62 C63 1.412(4) .
C63 C64 1.397(4) .
C64 C68 1.368(4) .
C64 C65 1.480(4) .
C65 O67 1.259(4) .
C65 O66 1.263(4) .
C68 C69 1.409(5) .
C69 C70 1.325(5) .
C69 C71 1.393(6) .
C71 C71 1.354(9) 3_656
O72 C74 1.235(4) .
O73 C74 1.260(4) .
C74 C76 1.535(5) .
C75 C83 1.347(5) .
C75 C76 1.380(4) .
C76 C77 1.368(4) .
C77 C78 1.383(4) .
C78 C82 1.369(4) .
C78 C79 1.510(4) .
C79 O81 1.250(4) .
C79 O80 1.262(3) .
O80 Cu3 1.942(2) 1_565
O81 Cu4 1.959(2) 1_565
C82 C83 1.408(5) .
C83 C84 1.388(5) .
C83 O84' 1.457(5) .
C84 C84 1.350(7) 3_766
C84 O84' 1.401(7) 3_766

loop_
_platon_squeeze_void_nr
_platon_squeeze_void_average_x
_platon_squeeze_void_average_y
_platon_squeeze_void_average_z
_platon_squeeze_void_volume
_platon_squeeze_void_count_electrons
_platon_squeeze_void_content
1 -0.002 -0.017 -0.001 8092 4218 ' '
